data_4314350
loop_
_publ_author_name
'Toshiyuki Hirano'
'Takao Oi'
'Hirotaka Nagao'
'Keiji Morokuma'

_publ_section_title
;
 Regulation of Geometry around the Ruthenium Center of
 Bis(2-pyridinecarboxylato) Complexes by the Nitrosyl Moiety: Syntheses,
 Structures, and Theoretical Studies
;
_journal_name_full 'Inorganic Chemistry'
_journal_page_first 6575
_journal_page_last 6583
_journal_paper_doi 10.1021/ic0344261
_journal_volume 42
_journal_year 2003
_chemical_formula_moiety 'C14 H24 Cl3 N3 O3 Ru '
_chemical_formula_sum 'C14 H24 Cl3 N3 O3 Ru'
_chemical_formula_weight 489.79
_space_group_IT_number 2
_symmetry_cell_setting triclinic
_symmetry_Int_Tables_number 2
_symmetry_space_group_name_Hall '-P 1'
_symmetry_space_group_name_H-M 'P -1'
_cell_angle_alpha 83.05(2)
_cell_angle_beta 82.23(1)
_cell_angle_gamma 81.94(1)
_cell_formula_units_Z 2
_cell_length_a 7.631(1)
_cell_length_b 9.669(1)
_cell_length_c 13.627(1)
_cell_measurement_reflns_used 3587
_cell_measurement_temperature 123.1
_cell_measurement_theta_max 27.5
_cell_measurement_theta_min 3.3
_cell_volume 981.03(19)
_diffrn_detector_area_resol_mean 14.62
_diffrn_measured_fraction_theta_full 0.9349
_diffrn_measured_fraction_theta_max 0.9349
_diffrn_measurement_device_type 'Rigaku Mercury'
_diffrn_measurement_method \w
_diffrn_radiation_type 'Mo K\a'
_diffrn_radiation_wavelength 0.7107
_diffrn_reflns_av_R_equivalents 0.023
_diffrn_reflns_limit_h_max 9
_diffrn_reflns_limit_h_min -9
_diffrn_reflns_limit_k_max 9
_diffrn_reflns_limit_k_min -12
_diffrn_reflns_limit_l_max 17
_diffrn_reflns_limit_l_min -16
_diffrn_reflns_number 7324
_diffrn_reflns_theta_full 27.48
_diffrn_reflns_theta_max 27.48
_exptl_absorpt_coefficient_mu 1.224
_exptl_absorpt_correction_T_max 0.941
_exptl_absorpt_correction_T_min 1.000
_exptl_absorpt_correction_type multi-scan
_exptl_absorpt_process_details 'Jacobson, R. (1998) Private communication'
_exptl_crystal_colour orange
_exptl_crystal_density_diffrn 1.658
_exptl_crystal_density_method 'not measured'
_exptl_crystal_description platelet
_exptl_crystal_F_000 496.00
_exptl_crystal_size_max 0.13
_exptl_crystal_size_mid 0.13
_exptl_crystal_size_min 0.05
_refine_diff_density_max 1.55
_refine_diff_density_min -0.91
_refine_ls_extinction_method none
_refine_ls_goodness_of_fit_ref 0.868
_refine_ls_hydrogen_treatment refall
_refine_ls_number_parameters 241
_refine_ls_number_reflns 4197
_refine_ls_R_factor_gt 0.0500
_refine_ls_shift/su_max 0.0000
_refine_ls_structure_factor_coef Fsqd
_refine_ls_weighting_details 'w = 1/[0.0010Fo^2^ + 3.0000\s^2^(Fo) + 0.5000]/(4Fo^2^)'
_refine_ls_weighting_scheme calc
_refine_ls_wR_factor_ref 0.1080
_reflns_number_gt 3810
_reflns_number_total 4197
_reflns_threshold_expression F^2^>2.0\s(F^2^)
_cod_data_source_file ic0344261si20030422_072808_2.cif
_cod_data_source_block '__(C2H5)4N[RuNOCl3pyca]'
_cod_original_cell_volume 981.1(1)
_cod_original_sg_symbol_H-M 'P -1 '
_cod_original_formula_sum 'C14 H24 Cl3 N3 O3 Ru '
_cod_database_code 4314350

loop_
_symmetry_equiv_pos_as_xyz
x,y,z
-x,-y,-z

loop_
_atom_site_label
_atom_site_type_symbol
_atom_site_fract_x
_atom_site_fract_y
_atom_site_fract_z
_atom_site_U_iso_or_equiv
_atom_site_adp_type
_atom_site_occupancy
_atom_site_symmetry_multiplicity
_atom_site_calc_flag
_atom_site_refinement_flags
_atom_site_disorder_assembly
_atom_site_disorder_group
Ru1 Ru 0.11456(4) 0.36437(3) 0.29386(2) 0.01126(8) Uani 1.00 1 d . . .
Cl1 Cl 0.05391(13) 0.13177(10) 0.34549(8) 0.0183(2) Uani 1.00 1 d . . .
Cl2 Cl 0.37031(13) 0.33424(11) 0.37774(7) 0.0190(2) Uani 1.00 1 d . . .
Cl3 Cl 0.17638(13) 0.59390(10) 0.22653(7) 0.0157(2) Uani 1.00 1 d . . .
O1 O -0.1498(4) 0.4499(4) 0.4548(2) 0.0273(9) Uani 1.00 1 d . . .
O5 O 0.2833(4) 0.2625(4) 0.0139(2) 0.0248(8) Uani 1.00 1 d . . .
O6 O 0.2709(4) 0.2916(3) 0.1749(2) 0.0163(7) Uani 1.00 1 d . . .
N1 N -0.0367(5) 0.4200(4) 0.3918(3) 0.0159(9) Uani 1.00 1 d . . .
N2 N -0.0705(4) 0.3752(3) 0.1942(3) 0.0127(8) Uani 1.00 1 d . . .
N3 N 0.3913(4) 0.1175(4) 0.7236(3) 0.0151(9) Uani 1.00 1 d . . .
C1 C 0.0017(5) 0.3400(4) 0.1034(3) 0.0141(9) Uani 1.00 1 d . . .
C2 C -0.1003(6) 0.3417(5) 0.0263(3) 0.0199(11) Uani 1.00 1 d . . .
C3 C -0.2838(6) 0.3785(5) 0.0447(3) 0.0207(11) Uani 1.00 1 d . . .
C4 C -0.3579(6) 0.4129(5) 0.1384(3) 0.0186(10) Uani 1.00 1 d . . .
C5 C -0.2473(5) 0.4106(4) 0.2120(3) 0.0158(10) Uani 1.00 1 d . . .
C6 C 0.2006(5) 0.2944(4) 0.0926(3) 0.0160(10) Uani 1.00 1 d . . .
C7 C 0.2596(7) 0.2337(5) 0.6806(4) 0.0293(13) Uani 1.00 1 d . . .
C8 C 0.1444(7) 0.1845(6) 0.6092(4) 0.032(1) Uani 1.00 1 d . . .
C9 C 0.5279(7) 0.0599(6) 0.6403(4) 0.034(1) Uani 1.00 1 d . . .
C10 C 0.6419(7) 0.1702(7) 0.5822(4) 0.039(2) Uani 1.00 1 d . . .
C11 C 0.4824(7) 0.1833(6) 0.7949(4) 0.0302(13) Uani 1.00 1 d . . .
C12 C 0.6192(7) 0.0811(5) 0.8493(4) 0.0283(13) Uani 1.00 1 d . . .
C13 C 0.3009(7) -0.0064(5) 0.7739(4) 0.032(1) Uani 1.00 1 d . . .
C14 C 0.1517(7) 0.0324(6) 0.8588(4) 0.0294(13) Uani 1.00 1 d . . .
H1 H -0.0458(6) 0.3172(5) -0.0372(3) 0.025(2) Uiso 1.00 1 c . . .
H2 H -0.3569(6) 0.3802(5) -0.0067(3) 0.026(2) Uiso 1.00 1 c . . .
H3 H -0.4830(6) 0.4377(5) 0.1523(3) 0.022(1) Uiso 1.00 1 c . . .
H4 H -0.2980(5) 0.4348(4) 0.2762(3) 0.019(1) Uiso 1.00 1 c . . .
H5 H 0.1825(7) 0.2722(5) 0.7340(4) 0.035(2) Uiso 1.00 1 c . . .
H6 H 0.3243(7) 0.3044(5) 0.6443(4) 0.035(2) Uiso 1.00 1 c . . .
H7 H 0.0642(7) 0.2615(6) 0.5854(4) 0.039(2) Uiso 1.00 1 c . . .
H8 H 0.2195(7) 0.1475(6) 0.5546(4) 0.039(2) Uiso 1.00 1 c . . .
H9 H 0.0788(7) 0.1136(6) 0.6445(4) 0.039(2) Uiso 1.00 1 c . . .
H10 H 0.6054(7) -0.0152(6) 0.6691(4) 0.042(2) Uiso 1.00 1 c . . .
H11 H 0.4648(7) 0.0254(6) 0.5948(4) 0.042(2) Uiso 1.00 1 c . . .
H12 H 0.7084(7) 0.2040(7) 0.6264(4) 0.044(2) Uiso 1.00 1 c . . .
H13 H 0.7212(7) 0.1278(7) 0.5313(4) 0.044(2) Uiso 1.00 1 c . . .
H14 H 0.5663(7) 0.2463(7) 0.5532(4) 0.044(2) Uiso 1.00 1 c . . .
H15 H 0.5433(7) 0.2559(6) 0.7582(4) 0.037(2) Uiso 1.00 1 c . . .
H16 H 0.3934(7) 0.2224(6) 0.8431(4) 0.037(2) Uiso 1.00 1 c . . .
H17 H 0.5600(7) 0.0078(5) 0.8864(4) 0.035(2) Uiso 1.00 1 c . . .
H18 H 0.7103(7) 0.0424(5) 0.8020(4) 0.035(2) Uiso 1.00 1 c . . .
H19 H 0.6707(7) 0.1284(5) 0.8932(4) 0.035(2) Uiso 1.00 1 c . . .
H20 H 0.2503(7) -0.0453(5) 0.7251(4) 0.039(2) Uiso 1.00 1 c . . .
H21 H 0.3885(7) -0.0745(5) 0.8012(4) 0.039(2) Uiso 1.00 1 c . . .
H22 H 0.2005(7) 0.0715(6) 0.9081(4) 0.036(2) Uiso 1.00 1 c . . .
H23 H 0.0619(7) 0.0991(6) 0.8323(4) 0.036(2) Uiso 1.00 1 c . . .
H24 H 0.1010(7) -0.0495(6) 0.8879(4) 0.036(2) Uiso 1.00 1 c . . .

loop_
_atom_site_aniso_label
_atom_site_aniso_U_11
_atom_site_aniso_U_22
_atom_site_aniso_U_33
_atom_site_aniso_U_12
_atom_site_aniso_U_13
_atom_site_aniso_U_23
Ru1 0.0092(2) 0.0132(2) 0.0118(2) -0.00088(11) -0.00182(11) -0.00279(11)
Cl1 0.0172(5) 0.0132(5) 0.0247(5) -0.0021(4) -0.0050(4) -0.0001(4)
Cl2 0.0147(5) 0.0255(5) 0.0178(5) -0.0015(4) -0.0062(4) -0.0022(4)
Cl3 0.0157(5) 0.0142(5) 0.0174(5) -0.0035(4) -0.0022(4) -0.0009(4)
O1 0.022(2) 0.039(2) 0.020(2) -0.001(1) 0.0069(13) -0.012(1)
O5 0.021(2) 0.036(2) 0.016(2) 0.001(1) 0.0025(12) -0.0086(13)
O6 0.0104(13) 0.021(2) 0.017(1) -0.0010(11) -0.0001(11) -0.0060(12)
N1 0.018(2) 0.016(2) 0.015(2) -0.004(1) -0.005(1) -0.0011(13)
N2 0.014(2) 0.011(2) 0.014(2) -0.0042(13) -0.0034(13) -0.0007(13)
N3 0.014(2) 0.012(2) 0.021(2) -0.0016(13) -0.003(1) -0.005(1)
C1 0.015(2) 0.011(2) 0.016(2) -0.002(2) -0.002(2) -0.001(2)
C2 0.026(2) 0.019(2) 0.016(2) -0.002(2) -0.009(2) -0.002(2)
C3 0.025(2) 0.020(2) 0.019(2) -0.005(2) -0.011(2) 0.003(2)
C4 0.011(2) 0.020(2) 0.025(2) -0.003(2) -0.006(2) 0.003(2)
C5 0.013(2) 0.014(2) 0.021(2) -0.004(2) -0.002(2) -0.002(2)
C6 0.014(2) 0.020(2) 0.015(2) -0.003(2) -0.002(2) -0.004(2)
C7 0.029(3) 0.024(2) 0.033(3) 0.001(2) -0.004(2) -0.002(2)
C8 0.032(3) 0.036(3) 0.030(3) -0.014(2) -0.015(2) 0.009(2)
C9 0.029(3) 0.042(3) 0.033(3) 0.006(2) -0.008(2) -0.014(2)
C10 0.022(3) 0.059(4) 0.031(3) -0.006(2) -0.002(2) 0.014(3)
C11 0.028(3) 0.034(3) 0.030(3) -0.007(2) -0.001(2) -0.011(2)
C12 0.027(3) 0.031(3) 0.028(3) 0.005(2) -0.013(2) -0.009(2)
C13 0.034(3) 0.024(3) 0.040(3) -0.003(2) -0.010(2) 0.000(2)
C14 0.033(3) 0.033(3) 0.025(2) -0.015(2) -0.005(2) 0.001(2)

loop_
_atom_type_symbol
_atom_type_description
_atom_type_scat_dispersion_real
_atom_type_scat_dispersion_imag
_atom_type_scat_source
C C 0.003 0.002
;
International Tables for Crystallography
(1992, Vol. C, Tables 4.2.6.8 and 6.1.1.4)
;
H H 0.000 0.000
;
International Tables for Crystallography
(1992, Vol. C, Table 6.1.1.4)
;
Cl Cl 0.148 0.159
;
International Tables for Crystallography
(1992, Vol. C, Tables 4.2.6.8 and 6.1.1.4)
;
N N 0.006 0.003
;
International Tables for Crystallography
(1992, Vol. C, Tables 4.2.6.8 and 6.1.1.4)
;
O O 0.011 0.006
;
International Tables for Crystallography
(1992, Vol. C, Tables 4.2.6.8 and 6.1.1.4)
;
Ru Ru -1.259 0.836
;
International Tables for Crystallography
(1992, Vol. C, Tables 4.2.6.8 and 6.1.1.4)
;

loop_
_geom_angle_atom_site_label_1
_geom_angle_site_symmetry_1
_geom_angle_atom_site_label_2
_geom_angle_site_symmetry_2
_geom_angle_atom_site_label_3
_geom_angle_site_symmetry_3
_geom_angle
_geom_angle_publ_flag
Cl1 . Ru1 . Cl2 . 92.69(4) no
Cl1 . Ru1 . Cl3 . 174.74(4) no
Cl2 . Ru1 . Cl3 . 90.17(4) no
Cl1 . Ru1 . O6 . 88.13(9) no
Cl2 . Ru1 . O6 . 88.12(9) no
Cl3 . Ru1 . O6 . 87.56(9) no
Cl1 . Ru1 . N1 . 88.86(12) no
Cl2 . Ru1 . N1 . 96.87(12) no
Cl3 . Ru1 . N1 . 95.18(12) no
O6 . Ru1 . N1 . 174.29(14) no
Cl1 . Ru1 . N2 . 87.30(9) no
Cl2 . Ru1 . N2 . 167.28(9) no
Cl3 . Ru1 . N2 . 88.94(9) no
O6 . Ru1 . N2 . 79.16(12) no
N1 . Ru1 . N2 . 95.86(15) no
Ru1 . O6 . C6 . 118.3(2) no
Ru1 . N1 . O1 . 173.4(3) yes
Ru1 . N2 . C1 . 113.6(3) no
Ru1 . N2 . C5 . 127.0(3) no
C1 . N2 . C5 . 119.4(4) no
C7 . N3 . C9 . 110.3(4) no
C7 . N3 . C11 . 106.0(3) no
C9 . N3 . C11 . 110.6(3) no
C7 . N3 . C13 . 111.9(3) no
C9 . N3 . C13 . 105.8(4) no
C11 . N3 . C13 . 112.3(4) no
N2 . C1 . C2 . 122.2(4) no
N2 . C1 . C6 . 115.3(3) no
C2 . C1 . C6 . 122.5(4) no
C1 . C2 . C3 . 118.5(4) no
C1 . C2 . H1 . 120.5(5) no
C3 . C2 . H1 . 121.1(5) no
C2 . C3 . C4 . 119.2(4) no
C2 . C3 . H2 . 120.2(5) no
C4 . C3 . H2 . 120.6(5) no
C3 . C4 . C5 . 119.3(4) no
C3 . C4 . H3 . 120.3(5) no
C5 . C4 . H3 . 120.4(5) no
N2 . C5 . C4 . 121.4(4) no
N2 . C5 . H4 . 119.2(5) no
C4 . C5 . H4 . 119.3(5) no
O5 . C6 . O6 . 124.6(4) no
O5 . C6 . C1 . 122.0(4) no
O6 . C6 . C1 . 113.4(3) no
N3 . C7 . C8 . 113.8(4) no
N3 . C7 . H5 . 108.5(5) no
C8 . C7 . H5 . 108.6(6) no
N3 . C7 . H6 . 108.4(5) no
C8 . C7 . H6 . 108.0(6) no
H5 . C7 . H6 . 109.5(7) no
C7 . C8 . H7 . 109.8(6) no
C7 . C8 . H8 . 109.6(6) no
H7 . C8 . H8 . 109.5(7) no
C7 . C8 . H9 . 109.0(6) no
H7 . C8 . H9 . 109.5(7) no
H8 . C8 . H9 . 109.5(7) no
N3 . C9 . C10 . 113.9(4) no
N3 . C9 . H10 . 108.4(6) no
C10 . C9 . H10 . 108.5(6) no
N3 . C9 . H11 . 108.0(6) no
C10 . C9 . H11 . 108.5(6) no
H10 . C9 . H11 . 109.5(7) no
C9 . C10 . H12 . 109.6(6) no
C9 . C10 . H13 . 109.2(6) no
H12 . C10 . H13 . 109.5(7) no
C9 . C10 . H14 . 109.7(6) no
H12 . C10 . H14 . 109.5(7) no
H13 . C10 . H14 . 109.5(7) no
N3 . C11 . C12 . 114.4(4) no
N3 . C11 . H15 . 108.3(6) no
C12 . C11 . H15 . 107.6(6) no
N3 . C11 . H16 . 108.3(6) no
C12 . C11 . H16 . 108.6(6) no
H15 . C11 . H16 . 109.5(7) no
C11 . C12 . H17 . 108.5(6) no
C11 . C12 . H18 . 109.5(6) no
H17 . C12 . H18 . 109.5(7) no
C11 . C12 . H19 . 110.3(6) no
H17 . C12 . H19 . 109.5(7) no
H18 . C12 . H19 . 109.5(7) no
N3 . C13 . C14 . 113.5(4) no
N3 . C13 . H20 . 108.4(6) no
C14 . C13 . H20 . 108.7(6) no
N3 . C13 . H21 . 108.3(6) no
C14 . C13 . H21 . 108.4(6) no
H20 . C13 . H21 . 109.5(7) no
C13 . C14 . H22 . 109.5(6) no
C13 . C14 . H23 . 109.3(6) no
H22 . C14 . H23 . 109.5(7) no
C13 . C14 . H24 . 109.5(6) no
H22 . C14 . H24 . 109.5(7) no
H23 . C14 . H24 . 109.5(7) no

loop_
_geom_bond_atom_site_label_1
_geom_bond_site_symmetry_1
_geom_bond_atom_site_label_2
_geom_bond_site_symmetry_2
_geom_bond_distance
_geom_bond_publ_flag
Ru1 . Cl1 . 2.364(1) yes
Ru1 . Cl2 . 2.359(1) yes
Ru1 . Cl3 . 2.382(1) yes
Ru1 . O6 . 2.015(3) yes
Ru1 . N1 . 1.729(4) yes
Ru1 . N2 . 2.072(3) yes
O1 . N1 . 1.163(5) yes
O5 . C6 . 1.219(5) no
O6 . C6 . 1.303(5) no
N2 . C1 . 1.347(5) no
N2 . C5 . 1.341(5) no
N3 . C7 . 1.517(6) no
N3 . C9 . 1.535(6) no
N3 . C11 . 1.512(6) no
N3 . C13 . 1.512(6) no
C1 . C2 . 1.387(6) no
C1 . C6 . 1.512(5) no
C2 . C3 . 1.391(6) no
C2 . H1 . 0.950(10) no
C3 . C4 . 1.385(6) no
C3 . H2 . 0.950(8) no
C4 . C5 . 1.391(6) no
C4 . H3 . 0.950(8) no
C5 . H4 . 0.950(9) no
C7 . C8 . 1.550(7) no
C7 . H5 . 0.950(12) no
C7 . H6 . 0.950(12) no
C8 . H7 . 0.950(13) no
C8 . H8 . 0.950(12) no
C8 . H9 . 0.950(12) no
C9 . C10 . 1.547(7) no
C9 . H10 . 0.950(13) no
C9 . H11 . 0.950(10) no
C10 . H12 . 0.950(10) no
C10 . H13 . 0.950(13) no
C10 . H14 . 0.95(1) no
C11 . C12 . 1.536(7) no
C11 . H15 . 0.950(12) no
C11 . H16 . 0.950(12) no
C12 . H17 . 0.950(12) no
C12 . H18 . 0.950(12) no
C12 . H19 . 0.950(10) no
C13 . C14 . 1.551(7) no
C13 . H20 . 0.950(10) no
C13 . H21 . 0.950(13) no
C14 . H22 . 0.950(10) no
C14 . H23 . 0.950(12) no
C14 . H24 . 0.950(11) no

loop_
_geom_torsion_atom_site_label_1
_geom_torsion_site_symmetry_1
_geom_torsion_atom_site_label_2
_geom_torsion_site_symmetry_2
_geom_torsion_atom_site_label_3
_geom_torsion_site_symmetry_3
_geom_torsion_atom_site_label_4
_geom_torsion_site_symmetry_4
_geom_torsion
_geom_torsion_publ_flag
Cl1 . Ru1 . O6 . C6 . 93.3(3) no
Cl2 . Ru1 . O6 . C6 . -173.9(3) no
Cl3 . Ru1 . O6 . C6 . -83.7(3) no
N2 . Ru1 . O6 . C6 . 5.7(3) no
Cl1 . Ru1 . N2 . C1 . -92.7(3) no
Cl1 . Ru1 . N2 . C5 . 86.4(3) no
Cl2 . Ru1 . N2 . C1 . -2.4(7) no
Cl2 . Ru1 . N2 . C5 . 176.7(4) no
Cl3 . Ru1 . N2 . C1 . 83.7(3) no
Cl3 . Ru1 . N2 . C5 . -97.2(3) no
O6 . Ru1 . N2 . C1 . -4.1(3) no
O6 . Ru1 . N2 . C5 . 175.1(4) no
N1 . Ru1 . N2 . C1 . 178.8(3) no
N1 . Ru1 . N2 . C5 . -2.1(4) no
Ru1 . O6 . C6 . O5 . 174.8(3) no
Ru1 . O6 . C6 . C1 . -6.0(4) no
Ru1 . N2 . C1 . C2 . -179.6(3) no
Ru1 . N2 . C1 . C6 . 2.3(4) no
C5 . N2 . C1 . C2 . 1.3(7) no
C5 . N2 . C1 . C6 . -176.9(4) no
Ru1 . N2 . C5 . C4 . -179.6(3) no
C1 . N2 . C5 . C4 . -0.5(6) no
C9 . N3 . C7 . C8 . 63.4(6) no
C11 . N3 . C7 . C8 . -176.8(4) no
C13 . N3 . C7 . C8 . -54.0(6) no
C7 . N3 . C9 . C10 . 61.5(6) no
C11 . N3 . C9 . C10 . -55.5(6) no
C13 . N3 . C9 . C10 . -177.4(4) no
C7 . N3 . C11 . C12 . 178.4(4) no
C9 . N3 . C11 . C12 . -61.9(6) no
C13 . N3 . C11 . C12 . 56.0(6) no
C7 . N3 . C13 . C14 . -57.8(6) no
C9 . N3 . C13 . C14 . -177.9(4) no
C11 . N3 . C13 . C14 . 61.4(6) no
N2 . C1 . C2 . C3 . -1.2(6) no
C6 . C1 . C2 . C3 . 176.8(4) no
N2 . C1 . C6 . O5 . -178.5(4) no
N2 . C1 . C6 . O6 . 2.3(5) no
C2 . C1 . C6 . O5 . 3.3(7) no
C2 . C1 . C6 . O6 . -175.9(4) no
C1 . C2 . C3 . C4 . 0.4(6) no
C2 . C3 . C4 . C5 . 0.3(7) no
C3 . C4 . C5 . N2 . -0.3(7) no
